data_2018077
loop_
_publ_author_name
'Rukiah, Mwaffak'
'Al-Ktaifani, Mahmoud'

_publ_section_title
;
 2-(Benzoylsulfanyl)acetic acid and 2,5-dioxopyrrolidin-1-yl
 2-(benzoylsulfanyl)acetate by powder X-ray diffraction studies
;
_journal_coeditor_code SK3399
_journal_issue 5
_journal_name_full 'Acta Crystallographica Section C'
_journal_page_first o166
_journal_page_last o170
_journal_paper_doi 10.1107/S0108270111010328
_journal_volume 67
_journal_year 2011
_chemical_formula_iupac 'C13 H11 N O5 S'
_chemical_formula_moiety 'C13 H11 N O5 S'
_chemical_formula_sum 'C13 H11 N O5 S'
_chemical_formula_weight 293.30
_chemical_name_systematic
;
2,5-dioxopyrrolidin-1-yl 2-(benzoylsulfanyl)acetate
;
_space_group_IT_number 2
_symmetry_cell_setting triclinic
_symmetry_space_group_name_Hall '-P 1'
_symmetry_space_group_name_H-M 'P -1'
_cell_angle_alpha 84.3274(6)
_cell_angle_beta 80.5788(6)
_cell_angle_gamma 69.1900(4)
_cell_formula_units_Z 2
_cell_length_a 6.51605(7)
_cell_length_b 8.52612(9)
_cell_length_c 12.91910(11)
_cell_measurement_temperature 298
_cell_volume 661.225(12)
_computing_cell_refinement 'GSAS (Larson & Von Dreele, 2004)'
_computing_data_collection 'WinXPOW (Stoe & Cie, 1999)'
_computing_data_reduction 'WinXPOW (Stoe & Cie, 1999)'
_computing_molecular_graphics 'ORTEP-3 (Farrugia, 1997)'
_computing_publication_material 'publCIF (Westrip, 2010)'
_computing_structure_refinement 'GSAS (Larson & Von Dreele, 2004)'
_computing_structure_solution 'FOX (Favre-Nicolin & \<Cern\'y, 2002)'
_diffrn_ambient_temperature 298
_diffrn_measurement_device_type 'Stoe STADI P transmission'
_diffrn_radiation_monochromator 'Curved Ge(111)'
_diffrn_radiation_type 'Cu K\a~1~'
_diffrn_radiation_wavelength 1.5406
_exptl_absorpt_coefficient_mu 2.371
_exptl_absorpt_correction_T_max 0.35759
_exptl_absorpt_correction_T_min 0.32680
_exptl_absorpt_correction_type cylinder
_exptl_absorpt_process_details
;
(GSAS; Larson & Von Dreele, 2004)
;
_exptl_crystal_density_diffrn 1.473
_exptl_crystal_F_000 304.0
_pd_calc_method 'Rietveld refinement'
_pd_char_colour white
_pd_char_particle_morphology 'fine powder (visual estimate)'
_pd_instr_dist_mono/spec 230
_pd_instr_dist_spec/detc 220
_pd_instr_dist_src/mono 260
_pd_instr_location
;
Chemistry Department
 Atomic Energy Commission
 Damascus
 P.O.Box 6091
 Syrian Arab Republic
;
_pd_meas_2theta_range_inc 0.01
_pd_meas_2theta_range_max 79.99
_pd_meas_2theta_range_min 5.0
_pd_meas_number_of_points 7500
_pd_meas_scan_method step
_pd_phase_name MAG3-S2
_pd_prep_pressure 101.3
_pd_prep_temperature 298
_pd_proc_2theta_range_inc 0.01
_pd_proc_2theta_range_max 79.96446
_pd_proc_2theta_range_min 4.97446
_pd_proc_info_datetime 2010-09-09T10:55:43
_pd_proc_info_excluded_regions none
_pd_proc_ls_background_function
;   GSAS Background function number 1 with 23 terms.
 Shifted Chebyshev function of 1st kind
      1:    1389.05     2:   -1379.93     3:    634.132     4:   -160.988
      5:    9.65051     6:    41.8787     7:   -30.4073     8:    7.11085
      9:   -19.2380    10:    29.6885    11:   -23.7756    12:    4.99938
     13:    9.25658    14:   -4.99727    15:    4.30644    16:    2.37093
     17:  -0.767448    18:    6.26228    19:   -3.29348    20:   -4.19448
     21:    4.52422    22:    3.02424    23:   -2.02919
;
_pd_proc_ls_peak_cutoff 0.00100
_pd_proc_ls_pref_orient_corr 'Spherical harmonics function'
_pd_proc_ls_profile_function
;
CW Profile function number 4 with 21 terms
Pseudo-Voigt profile coefficients as parameterized in
Thompson <i>et al.</i> (1987). Asymmetry correction of Finger <i>et
al.</i> (1994).
Microstrain broadening by Stephens (1999)
Peak tails are ignored where the intensity is below 0.0010 times the peak
Aniso. broadening axis   0.0   0.0   1.0
;
_pd_proc_ls_prof_R_factor 0.0212
_pd_proc_ls_prof_wR_expected 0.0235
_pd_proc_ls_prof_wR_factor 0.0278
_pd_proc_number_of_points 7500
_pd_spec_mounting 'powder loaded between two Mylar foils'
_pd_spec_mount_mode transmission
_pd_spec_shape flat_sheet
_pd_spec_size_axial 7.0
_pd_spec_size_equat 7.0
_refine_diff_density_max 0.083
_refine_diff_density_min -0.087
_refine_ls_extinction_method none
_refine_ls_goodness_of_fit_all 1.20
_refine_ls_hydrogen_treatment constr
_refine_ls_matrix_type full
_refine_ls_number_parameters 228
_refine_ls_number_restraints 21
_refine_ls_shift/su_max 0.02
_refine_ls_shift/su_mean 0.00
_refine_ls_weighting_scheme sigma
_reflns_number_total 1203
_cod_data_source_file sk3399.cif
_cod_data_source_block II
_cod_original_sg_symbol_Hall '-p 1'
_cod_database_code 2018077

loop_
_symmetry_equiv_pos_site_id
_symmetry_equiv_pos_as_xyz
1 +x,+y,+z
-1 -x,-y,-z

loop_
_atom_site_aniso_label
_atom_site_aniso_U_11
_atom_site_aniso_U_22
_atom_site_aniso_U_33
_atom_site_aniso_U_12
_atom_site_aniso_U_13
_atom_site_aniso_U_23
S1 0.028(3) 0.065(4) 0.064(3) -0.009(3) -0.007(2) 0.021(3)

loop_
_atom_site_type_symbol
_atom_site_label
_atom_site_fract_x
_atom_site_fract_y
_atom_site_fract_z
_atom_site_U_iso_or_equiv
_atom_site_thermal_displace_type
_atom_site_occupancy
S S1 -0.3864(4) 0.2635(5) 0.1330(2) 0.05595 Uani 1.0
C C1 0.1937(9) 0.3650(10) -0.1818(5) 0.050(4) Uiso 1.0
C C2 0.3267(8) 0.2412(11) -0.1199(6) 0.074(5) Uiso 1.0
C C3 0.2285(10) 0.1835(11) -0.0270(5) 0.062(4) Uiso 1.0
C C4 0.0037(11) 0.2471(11) 0.0037(6) 0.034(3) Uiso 1.0
C C5 -0.1232(8) 0.3729(9) -0.0595(5) 0.045(4) Uiso 1.0
C C6 -0.0264(9) 0.4328(10) -0.1519(5) 0.056(4) Uiso 1.0
C C7 -0.0989(9) 0.1823(12) 0.1039(6) 0.035(3) Uiso 1.0
C C8 -0.4242(7) 0.1510(6) 0.2555(4) 0.048(4) Uiso 1.0
C C9 -0.3759(14) 0.2304(10) 0.3402(7) 0.059(4) Uiso 1.0
C C10 -0.0199(15) 0.2515(11) 0.4773(5) 0.068(4) Uiso 1.0
C C11 -0.3121(13) 0.1868(12) 0.5904(6) 0.056(4) Uiso 1.0
C C12 -0.0242(8) 0.3007(6) 0.5866(5) 0.084(5) Uiso 1.0
C C13 -0.1950(8) 0.2493(6) 0.6586(4) 0.048(4) Uiso 1.0
N N1 -0.1871(13) 0.1848(10) 0.4916(6) 0.044(3) Uiso 1.0
O O1 0.0234(11) 0.0882(10) 0.1652(5) 0.068(3) Uiso 1.0
O O2 -0.4307(12) 0.3719(10) 0.3656(6) 0.072(3) Uiso 1.0
O O3 -0.2361(10) 0.1169(8) 0.4081(5) 0.044(3) Uiso 1.0
O O4 0.0782(12) 0.2739(9) 0.3933(5) 0.071(3) Uiso 1.0
O O5 -0.4601(11) 0.1339(9) 0.6087(5) 0.056(3) Uiso 1.0
H H1 0.26291 0.40697 -0.24741 0.060(4) Uiso 1.0
H H2 0.4885 0.19243 -0.14223 0.088(6) Uiso 1.0
H H3 0.32241 0.09219 0.01639 0.075(5) Uiso 1.0
H H5 -0.28534 0.42173 -0.03813 0.054(5) Uiso 1.0
H H6 -0.12023 0.52333 -0.19586 0.067(5) Uiso 1.0
H H8A -0.32392 0.03414 0.25101 0.057(4) Uiso 1.0
H H8B -0.57767 0.15329 0.27126 0.057(4) Uiso 1.0
H H12A 0.11988 0.24449 0.61106 0.067(5) Uiso 1.0
H H12B -0.0633 0.42271 0.58684 0.067(5) Uiso 1.0
H H13A -0.29887 0.34601 0.69732 0.057(4) Uiso 1.0
H H13B -0.12351 0.15867 0.70779 0.057(4) Uiso 1.0

loop_
_atom_type_symbol
_atom_type_description
_atom_type_scat_dispersion_real
_atom_type_scat_dispersion_imag
_atom_type_scat_source
C C 0.0181 0.0091 'International Tables Vol C tables 4.2.6.8'
O O 0.0492 0.0322 'International Tables Vol C tables 4.2.6.8'
S S 0.0311 0.0180 'International Tables Vol C tables 4.2.6.8'
H H 0.3331 0.5567 'International Tables Vol C tables 4.2.6.8'

loop_
_geom_angle_atom_site_label_1
_geom_angle_atom_site_label_2
_geom_angle_atom_site_label_3
_geom_angle_site_symmetry_1
_geom_angle_site_symmetry_2
_geom_angle_site_symmetry_3
_geom_angle
_geom_angle_publ_flag
C7 S1 C8 1_555 . 1_555 100.0(3) y
C2 C1 C6 1_555 . 1_555 120.9(4) n
C2 C1 H1 1_555 . 1_555 119.2 n
C6 C1 H1 1_555 . 1_555 119.8 n
C1 C2 C3 1_555 . 1_555 118.9(4) n
C1 C2 H2 1_555 . 1_555 120.4 n
C3 C2 H2 1_555 . 1_555 120.7 n
C2 C3 C4 1_555 . 1_555 121.3(5) n
C2 C3 H3 1_555 . 1_555 119.2 n
C4 C3 H3 1_555 . 1_555 119.4 n
C3 C4 C5 1_555 . 1_555 118.0(6) n
C3 C4 C7 1_555 . 1_555 120.4(5) n
C5 C4 C7 1_555 . 1_555 121.6(6) n
C4 C5 C6 1_555 . 1_555 121.2(5) n
C4 C5 H5 1_555 . 1_555 119.2 n
C6 C5 H5 1_555 . 1_555 119.6 n
C1 C6 C5 1_555 . 1_555 119.6(4) n
C1 C6 H6 1_555 . 1_555 120.5 n
C5 C6 H6 1_555 . 1_555 119.9 n
S1 C7 C4 1_555 . 1_555 117.1(5) n
S1 C7 O1 1_555 . 1_555 123.5(6) n
C4 C7 O1 1_555 . 1_555 119.1(6) n
S1 C8 C9 1_555 . 1_555 109.4(5) n
S1 C8 H8A 1_555 . 1_555 109.5 n
S1 C8 H8B 1_555 . 1_555 110.1 n
C9 C8 H8A 1_555 . 1_555 109.7 n
C9 C8 H8B 1_555 . 1_555 109.0 n
H8A C8 H8B 1_555 . 1_555 109.1 n
C8 C9 O2 1_555 . 1_555 133.9(8) n
C8 C9 O3 1_555 . 1_555 114.5(7) n
O2 C9 O3 1_555 . 1_555 111.5(8) n
C12 C10 N1 1_555 . 1_555 101.9(6) n
C12 C10 O4 1_555 . 1_555 133.3(8) n
N1 C10 O4 1_555 . 1_555 124.3(8) y
C13 C11 N1 1_555 . 1_555 103.1(6) n
C13 C11 O5 1_555 . 1_555 133.0(8) n
N1 C11 O5 1_555 . 1_555 123.6(8) n
C10 C12 C13 1_555 . 1_555 108.5(5) n
C10 C12 H12A 1_555 . 1_555 110.9 n
C10 C12 H12B 1_555 . 1_555 109.3 n
C13 C12 H12A 1_555 . 1_555 108.7 n
C13 C12 H12B 1_555 . 1_555 109.4 n
H12A C12 H12B 1_555 . 1_555 110.0 n
C11 C13 C12 1_555 . 1_555 106.3(4) n
C11 C13 H13A 1_555 . 1_555 110.8 n
C11 C13 H13B 1_555 . 1_555 109.7 n
C12 C13 H13A 1_555 . 1_555 109.8 n
C12 C13 H13B 1_555 . 1_555 110.0 n
H13A C13 H13B 1_555 . 1_555 110.1 n
C10 N1 C11 1_555 . 1_555 119.5(7) y
C10 N1 O3 1_555 . 1_555 121.1(7) y
C11 N1 O3 1_555 . 1_555 119.3(7) y
C9 O3 N1 1_555 . 1_555 117.2(7) n

loop_
_geom_bond_atom_site_label_1
_geom_bond_atom_site_label_2
_geom_bond_site_symmetry_1
_geom_bond_site_symmetry_2
_geom_bond_distance
_geom_bond_publ_flag
S1 C7 . 1_555 1.740(5) y
S1 C8 . 1_555 1.796(4) y
C1 C2 . 1_555 1.384(11) n
C1 C6 . 1_555 1.347(5) n
C1 H1 . 1_555 0.990 n
C2 C3 . 1_555 1.395(5) n
C2 H2 . 1_555 0.990 n
C3 C4 . 1_555 1.373(11) n
C3 H3 . 1_555 0.991 n
C4 C5 . 1_555 1.385(11) n
C4 C7 . 1_555 1.505(11) n
C5 C6 . 1_555 1.395(5) n
C5 H5 . 1_555 0.990 n
C6 H6 . 1_555 0.991 n
C7 O1 . 1_555 1.238(11) n
C8 C9 . 1_555 1.471(5) n
C8 H8A . 1_555 0.980 n
C8 H8B . 1_555 0.981 n
C9 O2 . 1_555 1.194(11) n
C9 O3 . 1_555 1.415(11) n
C10 C12 . 1_555 1.506(5) n
C10 N1 . 1_555 1.377(13) y
C10 O4 . 1_555 1.200(5) y
C11 C13 . 1_555 1.498(5) n
C11 N1 . 1_555 1.396(11) y
C11 O5 . 1_555 1.184(12) y
C12 C10 . 1_555 1.506(5) n
C12 C13 . 1_555 1.492(5) n
C12 H12A . 1_555 0.979 n
C12 H12B . 1_555 0.979 n
C13 H13A . 1_555 0.981 n
C13 H13B . 1_555 0.980 n
N1 O3 . 1_555 1.403(5) y

loop_
_geom_hbond_atom_site_label_D
_geom_hbond_atom_site_label_H
_geom_hbond_atom_site_label_A
_geom_hbond_site_symmetry_D
_geom_hbond_site_symmetry_H
_geom_hbond_site_symmetry_A
_geom_hbond_distance_DH
_geom_hbond_distance_HA
_geom_hbond_distance_DA
_geom_hbond_angle_DHA
_geom_hbond_publ_flag
C8 H8B O4 . . 1_455 0.98 2.47 3.293(9) 141 y
C12 H12A O5 . . 1_655 0.98 2.55 3.488(9) 159 y
C12 H12B O4 . . -1_564 0.98 2.59 3.549(9) 166 y
C13 H13A O2 . . -1_664 0.98 2.57 3.307(9) 132 y
C13 H13B O1 . . -1_574 0.98 2.50 3.458(9) 166 y

loop_
_geom_torsion_atom_site_label_1
_geom_torsion_atom_site_label_2
_geom_torsion_atom_site_label_3
_geom_torsion_atom_site_label_4
_geom_torsion_site_symmetry_1
_geom_torsion_site_symmetry_2
_geom_torsion_site_symmetry_3
_geom_torsion_site_symmetry_4
_geom_torsion
_geom_torsion_publ_flag
C8 S1 C7 O1 . . . . -6.9(9) n
C8 S1 C7 C4 . . . . -179.8(6) n
C7 S1 C8 C9 . . . . 79.2(6) n
C9 O3 N1 C10 . . . . -83.2(10) n
C9 O3 N1 C11 . . . . 95.9(10) n
N1 O3 C9 C8 . . . . -178.9(7) n
N1 O3 C9 O2 . . . . 0.5(12) n
C11 N1 C10 O4 . . . . -170.6(9) n
O3 N1 C10 C12 . . . . -177.9(7) n
O3 N1 C10 O4 . . . . 8.5(14) n
C10 N1 C11 O5 . . . . 179.1(9) n
O3 N1 C11 C13 . . . . 173.9(7) n
C11 N1 C10 C12 . . . . 3.0(10) n
O3 N1 C11 O5 . . . . -0.1(14) n
C10 N1 C11 C13 . . . . -7.0(11) n
C6 C1 C2 C3 . . . . 1.8(12) n
C2 C1 C6 C5 . . . . -2.6(11) n
C1 C2 C3 C4 . . . . 0.1(12) n
C2 C3 C4 C7 . . . . 179.6(8) n
C2 C3 C4 C5 . . . . -1.1(12) n
C7 C4 C5 C6 . . . . 179.6(7) n
C3 C4 C5 C6 . . . . 0.4(11) n
C3 C4 C7 S1 . . . . -177.0(7) n
C5 C4 C7 O1 . . . . -169.5(8) n
C3 C4 C7 O1 . . . . 9.7(13) n
C5 C4 C7 S1 . . . . 3.8(11) n
C4 C5 C6 C1 . . . . 1.5(11) n
S1 C8 C9 O3 . . . . -132.8(6) n
S1 C8 C9 O2 . . . . 48.0(13) n
O4 C10 C12 C13 . . . . 175.2(10) n
N1 C10 C12 C13 . . . . 2.5(8) n
O5 C11 C13 C12 . . . . -179.2(10) n
N1 C11 C13 C12 . . . . 7.6(8) n
C10 C12 C13 C11 . . . . -6.4(7) n
